data_3500146
loop_
_publ_author_name
'Yan-Cong Chen'

_publ_section_references
;
Dolomanov, O.V., Bourhis, L.J., Gildea, R.J, Howard, J.A.K. & Puschmann, H.
 (2009), J. Appl. Cryst. 42, 339-341.

Sheldrick, G.M. (2008). Acta Cryst. A64, 112-122.

Sheldrick, G.M. (2015). Acta Cryst. A71, 3-8.
;
_journal_name_full 'Personal communication to COD'
_journal_year 2025
_chemical_formula_moiety '0.021(Br48 Na48)'
_chemical_formula_sum 'Br Na'
_chemical_formula_weight 102.90
_space_group_crystal_system cubic
_space_group_IT_number 225
_space_group_name_Hall '-F 4 2 3'
_space_group_name_H-M_alt 'F m -3 m'
_atom_sites_solution_hydrogens .
_atom_sites_solution_primary dual
_audit_creation_date 2025-11-16
_audit_creation_method
;
Olex2 1.5
(compiled 2025.07.13 svn.rb7424aed for OlexSys, GUI svn.r7314)
;
_cell_angle_alpha 90
_cell_angle_beta 90
_cell_angle_gamma 90
_cell_formula_units_Z 4
_cell_length_a 5.9134(7)
_cell_length_b 5.9134(7)
_cell_length_c 5.9134(7)
_cell_measurement_reflns_used 259
_cell_measurement_temperature 297.00
_cell_measurement_theta_max 26.73
_cell_measurement_theta_min 5.97
_cell_volume 206.78(4)
_computing_cell_refinement 'SAINT V8.40B (?, 2016)'
_computing_data_reduction 'SAINT V8.40B (?, 2016)'
_computing_molecular_graphics 'Olex2 1.5 (Dolomanov et al., 2009)'
_computing_publication_material 'Olex2 1.5 (Dolomanov et al., 2009)'
_computing_structure_refinement 'XL  (Sheldrick, 2008)'
_computing_structure_solution 'SHELXT 2018/2 (Sheldrick, 2018)'
_diffrn_ambient_temperature 297.00
_diffrn_detector 'Charge-Integrating Pixel Array'
_diffrn_detector_area_resol_mean 7.4
_diffrn_detector_type 'Bruker PHOTON II 7'
_diffrn_measured_fraction_theta_full 1.000
_diffrn_measured_fraction_theta_max 0.960
_diffrn_measurement_device '\k-geometry diffractometer'
_diffrn_measurement_device_type 'Bruker D8 QUEST'
_diffrn_measurement_method '\f and \w scans'
_diffrn_radiation_monochromator 'multilayer optics'
_diffrn_radiation_probe x-ray
_diffrn_radiation_type 'Mo K\a'
_diffrn_radiation_wavelength 0.71073
_diffrn_reflns_av_R_equivalents 0.0455
_diffrn_reflns_av_unetI/netI 0.0264
_diffrn_reflns_Laue_measured_fraction_full 1.000
_diffrn_reflns_Laue_measured_fraction_max 0.960
_diffrn_reflns_limit_h_max 7
_diffrn_reflns_limit_h_min -5
_diffrn_reflns_limit_k_max 7
_diffrn_reflns_limit_k_min -6
_diffrn_reflns_limit_l_max 6
_diffrn_reflns_limit_l_min -6
_diffrn_reflns_number 239
_diffrn_reflns_point_group_measured_fraction_full 1.000
_diffrn_reflns_point_group_measured_fraction_max 0.960
_diffrn_reflns_theta_full 25.242
_diffrn_reflns_theta_max 27.490
_diffrn_reflns_theta_min 5.975
_diffrn_source 'microfocus sealed X-ray tube'
_diffrn_source_current 1.0
_diffrn_source_power 0.05
_diffrn_source_target Mo
_diffrn_source_type 'I\mS High Brilliance'
_diffrn_source_voltage 50.0
_diffrn_standards_number 0
_exptl_absorpt_coefficient_mu 19.568
_exptl_absorpt_correction_T_max 0.7456
_exptl_absorpt_correction_T_min 0.4674
_exptl_absorpt_correction_type multi-scan
_exptl_absorpt_process_details
;
SADABS-2016/2 (Bruker,2016/2) was used for absorption correction.
wR2(int) was 0.1887 before and 0.0780 after correction.
The Ratio of minimum to maximum transmission is 0.6269.
The \l/2 correction factor is Not present.
;
_exptl_crystal_colour colourless
_exptl_crystal_colour_primary colourless
_exptl_crystal_density_diffrn 3.305
_exptl_crystal_description block
_exptl_crystal_F_000 184
_exptl_crystal_size_max 0.1
_exptl_crystal_size_mid 0.1
_exptl_crystal_size_min 0.1
_geom_special_details
;
 All esds (except the esd in the dihedral angle between two l.s. planes)
 are estimated using the full covariance matrix.  The cell esds are taken
 into account individually in the estimation of esds in distances, angles
 and torsion angles; correlations between esds in cell parameters are only
 used when they are defined by crystal symmetry.  An approximate (isotropic)
 treatment of cell esds is used for estimating esds involving l.s. planes.
;
_refine_diff_density_max 1.016
_refine_diff_density_min -0.532
_refine_diff_density_rms 0.265
_refine_ls_extinction_coef .
_refine_ls_extinction_method none
_refine_ls_goodness_of_fit_ref 1.315
_refine_ls_hydrogen_treatment undef
_refine_ls_matrix_type full
_refine_ls_number_parameters 3
_refine_ls_number_reflns 24
_refine_ls_number_restraints 0
_refine_ls_restrained_S_all 1.315
_refine_ls_R_factor_all 0.0262
_refine_ls_R_factor_gt 0.0262
_refine_ls_shift/su_max 0.000
_refine_ls_shift/su_mean 0.000
_refine_ls_structure_factor_coef Fsqd
_refine_ls_weighting_details 'w=1/[\s^2^(Fo^2^)+(0.0295P)^2^] where P=(Fo^2^+2Fc^2^)/3'
_refine_ls_weighting_scheme calc
_refine_ls_wR_factor_gt 0.0479
_refine_ls_wR_factor_ref 0.0479
_reflns_Friedel_coverage 0.000
_reflns_Friedel_fraction_full .
_reflns_Friedel_fraction_max .
_reflns_number_gt 24
_reflns_number_total 24
_reflns_special_details
;
 Reflections were merged by SHELXL according to the crystal
 class for the calculation of statistics and refinement.
 
 _reflns_Friedel_fraction is defined as the number of unique
 Friedel pairs measured divided by the number that would be
 possible theoretically, ignoring centric projections and
 systematic absences.
;
_reflns_threshold_expression 'I > 2\s(I)'
_cod_data_source_file a.cif
_cod_data_source_block a
_cod_depositor_comments
;
The following automatic conversions were performed:

data item '_diffrn_radiation_probe' value 'X-ray' was changed to
'x-ray' in accordance with the built-in table derived from the CIF
Core dictionary named 'cif_core.dic' version 2.4.5 last updated on
2014-11-21.

Automatic conversion script
Id: cif_fix_values 8738 2021-04-28 16:35:53Z antanas 
;
_cod_original_cell_volume 206.78(7)
_cod_database_code 3500146
_shelx_shelxl_version_number 2018/3
_shelx_space_group_comment
;
The symmetry employed for this shelxl refinement is uniquely defined
by the following loop, which should always be used as a source of
symmetry information in preference to the above space-group names.
They are only intended as comments.
;
_shelx_estimated_absorpt_t_max 0.245
_shelx_estimated_absorpt_t_min 0.245
_olex2_refinement_description
;
;
_olex2_submission_special_instructions 'No special instructions were received'

loop_
_space_group_symop_operation_xyz
'x, y, z'
'-x, -y, z'
'-x, y, -z'
'x, -y, -z'
'z, x, y'
'z, -x, -y'
'-z, -x, y'
'-z, x, -y'
'y, z, x'
'-y, z, -x'
'y, -z, -x'
'-y, -z, x'
'y, x, -z'
'-y, -x, -z'
'y, -x, z'
'-y, x, z'
'x, z, -y'
'-x, z, y'
'-x, -z, -y'
'x, -z, y'
'z, y, -x'
'z, -y, x'
'-z, y, x'
'-z, -y, -x'
'x, y+1/2, z+1/2'
'-x, -y+1/2, z+1/2'
'-x, y+1/2, -z+1/2'
'x, -y+1/2, -z+1/2'
'z, x+1/2, y+1/2'
'z, -x+1/2, -y+1/2'
'-z, -x+1/2, y+1/2'
'-z, x+1/2, -y+1/2'
'y, z+1/2, x+1/2'
'-y, z+1/2, -x+1/2'
'y, -z+1/2, -x+1/2'
'-y, -z+1/2, x+1/2'
'y, x+1/2, -z+1/2'
'-y, -x+1/2, -z+1/2'
'y, -x+1/2, z+1/2'
'-y, x+1/2, z+1/2'
'x, z+1/2, -y+1/2'
'-x, z+1/2, y+1/2'
'-x, -z+1/2, -y+1/2'
'x, -z+1/2, y+1/2'
'z, y+1/2, -x+1/2'
'z, -y+1/2, x+1/2'
'-z, y+1/2, x+1/2'
'-z, -y+1/2, -x+1/2'
'x+1/2, y, z+1/2'
'-x+1/2, -y, z+1/2'
'-x+1/2, y, -z+1/2'
'x+1/2, -y, -z+1/2'
'z+1/2, x, y+1/2'
'z+1/2, -x, -y+1/2'
'-z+1/2, -x, y+1/2'
'-z+1/2, x, -y+1/2'
'y+1/2, z, x+1/2'
'-y+1/2, z, -x+1/2'
'y+1/2, -z, -x+1/2'
'-y+1/2, -z, x+1/2'
'y+1/2, x, -z+1/2'
'-y+1/2, -x, -z+1/2'
'y+1/2, -x, z+1/2'
'-y+1/2, x, z+1/2'
'x+1/2, z, -y+1/2'
'-x+1/2, z, y+1/2'
'-x+1/2, -z, -y+1/2'
'x+1/2, -z, y+1/2'
'z+1/2, y, -x+1/2'
'z+1/2, -y, x+1/2'
'-z+1/2, y, x+1/2'
'-z+1/2, -y, -x+1/2'
'x+1/2, y+1/2, z'
'-x+1/2, -y+1/2, z'
'-x+1/2, y+1/2, -z'
'x+1/2, -y+1/2, -z'
'z+1/2, x+1/2, y'
'z+1/2, -x+1/2, -y'
'-z+1/2, -x+1/2, y'
'-z+1/2, x+1/2, -y'
'y+1/2, z+1/2, x'
'-y+1/2, z+1/2, -x'
'y+1/2, -z+1/2, -x'
'-y+1/2, -z+1/2, x'
'y+1/2, x+1/2, -z'
'-y+1/2, -x+1/2, -z'
'y+1/2, -x+1/2, z'
'-y+1/2, x+1/2, z'
'x+1/2, z+1/2, -y'
'-x+1/2, z+1/2, y'
'-x+1/2, -z+1/2, -y'
'x+1/2, -z+1/2, y'
'z+1/2, y+1/2, -x'
'z+1/2, -y+1/2, x'
'-z+1/2, y+1/2, x'
'-z+1/2, -y+1/2, -x'
'-x, -y, -z'
'x, y, -z'
'x, -y, z'
'-x, y, z'
'-z, -x, -y'
'-z, x, y'
'z, x, -y'
'z, -x, y'
'-y, -z, -x'
'y, -z, x'
'-y, z, x'
'y, z, -x'
'-y, -x, z'
'y, x, z'
'-y, x, -z'
'y, -x, -z'
'-x, -z, y'
'x, -z, -y'
'x, z, y'
'-x, z, -y'
'-z, -y, x'
'-z, y, -x'
'z, -y, -x'
'z, y, x'
'-x, -y+1/2, -z+1/2'
'x, y+1/2, -z+1/2'
'x, -y+1/2, z+1/2'
'-x, y+1/2, z+1/2'
'-z, -x+1/2, -y+1/2'
'-z, x+1/2, y+1/2'
'z, x+1/2, -y+1/2'
'z, -x+1/2, y+1/2'
'-y, -z+1/2, -x+1/2'
'y, -z+1/2, x+1/2'
'-y, z+1/2, x+1/2'
'y, z+1/2, -x+1/2'
'-y, -x+1/2, z+1/2'
'y, x+1/2, z+1/2'
'-y, x+1/2, -z+1/2'
'y, -x+1/2, -z+1/2'
'-x, -z+1/2, y+1/2'
'x, -z+1/2, -y+1/2'
'x, z+1/2, y+1/2'
'-x, z+1/2, -y+1/2'
'-z, -y+1/2, x+1/2'
'-z, y+1/2, -x+1/2'
'z, -y+1/2, -x+1/2'
'z, y+1/2, x+1/2'
'-x+1/2, -y, -z+1/2'
'x+1/2, y, -z+1/2'
'x+1/2, -y, z+1/2'
'-x+1/2, y, z+1/2'
'-z+1/2, -x, -y+1/2'
'-z+1/2, x, y+1/2'
'z+1/2, x, -y+1/2'
'z+1/2, -x, y+1/2'
'-y+1/2, -z, -x+1/2'
'y+1/2, -z, x+1/2'
'-y+1/2, z, x+1/2'
'y+1/2, z, -x+1/2'
'-y+1/2, -x, z+1/2'
'y+1/2, x, z+1/2'
'-y+1/2, x, -z+1/2'
'y+1/2, -x, -z+1/2'
'-x+1/2, -z, y+1/2'
'x+1/2, -z, -y+1/2'
'x+1/2, z, y+1/2'
'-x+1/2, z, -y+1/2'
'-z+1/2, -y, x+1/2'
'-z+1/2, y, -x+1/2'
'z+1/2, -y, -x+1/2'
'z+1/2, y, x+1/2'
'-x+1/2, -y+1/2, -z'
'x+1/2, y+1/2, -z'
'x+1/2, -y+1/2, z'
'-x+1/2, y+1/2, z'
'-z+1/2, -x+1/2, -y'
'-z+1/2, x+1/2, y'
'z+1/2, x+1/2, -y'
'z+1/2, -x+1/2, y'
'-y+1/2, -z+1/2, -x'
'y+1/2, -z+1/2, x'
'-y+1/2, z+1/2, x'
'y+1/2, z+1/2, -x'
'-y+1/2, -x+1/2, z'
'y+1/2, x+1/2, z'
'-y+1/2, x+1/2, -z'
'y+1/2, -x+1/2, -z'
'-x+1/2, -z+1/2, y'
'x+1/2, -z+1/2, -y'
'x+1/2, z+1/2, y'
'-x+1/2, z+1/2, -y'
'-z+1/2, -y+1/2, x'
'-z+1/2, y+1/2, -x'
'z+1/2, -y+1/2, -x'
'z+1/2, y+1/2, x'

loop_
_atom_site_label
_atom_site_type_symbol
_atom_site_fract_x
_atom_site_fract_y
_atom_site_fract_z
_atom_site_U_iso_or_equiv
_atom_site_adp_type
_atom_site_occupancy
_atom_site_site_symmetry_order
_atom_site_calc_flag
_atom_site_refinement_flags_posn
_atom_site_refinement_flags_adp
_atom_site_refinement_flags_occupancy
_atom_site_disorder_assembly
_atom_site_disorder_group
Br1 Br 1.000000 0.500000 0.500000 0.0215(6) Uani 1 48 d S T P . .
Na3 Na 0.500000 0.500000 0.500000 0.0228(14) Uani 1 48 d S T P . .

loop_
_atom_site_aniso_label
_atom_site_aniso_U_11
_atom_site_aniso_U_22
_atom_site_aniso_U_33
_atom_site_aniso_U_23
_atom_site_aniso_U_13
_atom_site_aniso_U_12
Br1 0.0215(6) 0.0215(6) 0.0215(6) 0.000 0.000 0.000
Na3 0.0228(14) 0.0228(14) 0.0228(14) 0.000 0.000 0.000

loop_
_atom_type_symbol
_atom_type_description
_atom_type_scat_dispersion_real
_atom_type_scat_dispersion_imag
_atom_type_scat_source
Br Br -0.2901 2.4595 'International Tables Vol C Tables 4.2.6.8 and 6.1.1.4'
Na Na 0.0362 0.0249 'International Tables Vol C Tables 4.2.6.8 and 6.1.1.4'

loop_
_geom_angle_atom_site_label_1
_geom_angle_atom_site_label_2
_geom_angle_atom_site_label_3
_geom_angle
_geom_angle_site_symmetry_1
_geom_angle_site_symmetry_3
Na3 Br1 Na3 90.0 73 .
Na3 Br1 Na3 90.0 1_655 49
Na3 Br1 Na3 90.0 1_655 73_545
Na3 Br1 Na3 90.0 73 1_655
Na3 Br1 Na3 180.0 73 73_545
Na3 Br1 Na3 180.0 . 1_655
Na3 Br1 Na3 90.0 . 49
Na3 Br1 Na3 90.0 73 49_554
Na3 Br1 Na3 180.0 49_554 49
Na3 Br1 Na3 90.0 . 49_554
Na3 Br1 Na3 90.0 . 73_545
Na3 Br1 Na3 90.0 1_655 49_554
Na3 Br1 Na3 90.0 49_554 73_545
Na3 Br1 Na3 90.0 73 49
Na3 Br1 Na3 90.0 49 73_545
Br1 Na3 Br1 90.0 73_455 .
Br1 Na3 Br1 90.0 1_455 49_455
Br1 Na3 Br1 90.0 1_455 73_445
Br1 Na3 Br1 90.0 73_455 1_455
Br1 Na3 Br1 180.0 73_455 73_445
Br1 Na3 Br1 180.0 . 1_455
Br1 Na3 Br1 90.0 . 49_455
Br1 Na3 Br1 90.0 73_455 49_454
Br1 Na3 Br1 180.0 49_454 49_455
Br1 Na3 Br1 90.0 . 49_454
Br1 Na3 Br1 90.0 . 73_445
Br1 Na3 Br1 90.0 1_455 49_454
Br1 Na3 Br1 90.0 49_454 73_445
Br1 Na3 Br1 90.0 73_455 49_455
Br1 Na3 Br1 90.0 49_455 73_445
Br1 Na3 Na3 135.0 . 49_454
Br1 Na3 Na3 45.0 73_445 73_445
Br1 Na3 Na3 90.0 . 25
Br1 Na3 Na3 45.0 49_454 49_454
Br1 Na3 Na3 135.0 49_454 49
Br1 Na3 Na3 90.0 73_445 49_454
Br1 Na3 Na3 135.0 73_445 25
Br1 Na3 Na3 90.0 49_454 73
Br1 Na3 Na3 45.0 . 49
Br1 Na3 Na3 90.0 49_455 73
Br1 Na3 Na3 90.0 73_445 49
Br1 Na3 Na3 135.0 73_445 73
Br1 Na3 Na3 135.0 49_454 25
Br1 Na3 Na3 135.0 73_455 25_544
Br1 Na3 Na3 90.0 49_455 73_445
Br1 Na3 Na3 90.0 . 25_544
Br1 Na3 Na3 90.0 73_455 49
Br1 Na3 Na3 90.0 1_455 25_544
Br1 Na3 Na3 135.0 1_455 49
Br1 Na3 Na3 45.0 49_454 25_544
Br1 Na3 Na3 45.0 49_455 49
Br1 Na3 Na3 45.0 73_445 25_544
Br1 Na3 Na3 45.0 73_455 25
Br1 Na3 Na3 135.0 73_455 73_445
Br1 Na3 Na3 90.0 1_455 25
Br1 Na3 Na3 135.0 . 73_445
Br1 Na3 Na3 45.0 49_455 25
Br1 Na3 Na3 45.0 1_455 73_445
Br1 Na3 Na3 90.0 73_455 49_454
Br1 Na3 Na3 90.0 49_454 73_445
Br1 Na3 Na3 45.0 1_455 49_454
Br1 Na3 Na3 45.0 73_455 73
Br1 Na3 Na3 135.0 49_455 49_454
Br1 Na3 Na3 45.0 . 73
Br1 Na3 Na3 135.0 1_455 73
Br1 Na3 Na3 135.0 49_455 25_544
Na3 Na3 Na3 60.0 73 25
Na3 Na3 Na3 120.0 73 25_544
Na3 Na3 Na3 60.0 73_445 49_454
Na3 Na3 Na3 180.0 25_544 25
Na3 Na3 Na3 120.0 73 49_454
Na3 Na3 Na3 120.0 73_445 25
Na3 Na3 Na3 120.0 25_544 49
Na3 Na3 Na3 60.0 49 25
Na3 Na3 Na3 60.0 73 49
Na3 Na3 Na3 120.0 73_445 49
Na3 Na3 Na3 60.0 25_544 49_454
Na3 Na3 Na3 180.0 73 73_445
Na3 Na3 Na3 180.0 49 49_454
Na3 Na3 Na3 60.0 25_544 73_445
Na3 Na3 Na3 120.0 25 49_454

loop_
_geom_bond_atom_site_label_1
_geom_bond_atom_site_label_2
_geom_bond_distance
_geom_bond_site_symmetry_2
Br1 Na3 2.9567(4) 73
Br1 Na3 2.9567(4) 49
Br1 Na3 2.9567(4) 49_554
Br1 Na3 2.9567(4) .
Br1 Na3 2.9567(4) 1_655
Br1 Na3 2.9567(4) 73_545
Na3 Na3 4.1814(5) 73
Na3 Na3 4.1814(5) 25
Na3 Na3 4.1814(5) 49
Na3 Na3 4.1814(5) 25_544
Na3 Na3 4.1814(5) 49_454
Na3 Na3 4.1814(5) 73_445
